data_7102133
loop_
_publ_author_name
'Li, Sze-Wan'
'Batey, Robert A'

_publ_section_title
;
 Mild lanthanide(III) catalyzed formation of
 4,5-diaminocyclopent-2-enones from 2-furaldehyde and secondary amines:
 a domino condensation/ring-opening/electrocyclization process.
;
_journal_issue 36
_journal_name_full 'Chemical communications (Cambridge, England)'
_journal_page_first 3759
_journal_page_last 3761
_journal_paper_doi 10.1039/b709337n
_journal_year 2007
_chemical_formula_moiety 'C37 H40 N2 O5'
_chemical_formula_sum 'C37 H40 N2 O5'
_chemical_formula_weight 592.71
_chemical_name_systematic
;
?
;
_space_group_IT_number 14
_symmetry_cell_setting monoclinic
_symmetry_space_group_name_Hall '-P 2yn'
_symmetry_space_group_name_H-M 'P 1 21/n 1'
_atom_sites_solution_hydrogens geom
_atom_sites_solution_primary direct
_atom_sites_solution_secondary difmap
_audit_creation_method SHELXL-97
_cell_angle_alpha 90.00
_cell_angle_beta 94.869(2)
_cell_angle_gamma 90.00
_cell_formula_units_Z 4
_cell_length_a 10.3806(4)
_cell_length_b 23.213(1)
_cell_length_c 13.4673(6)
_cell_measurement_reflns_used 5707
_cell_measurement_temperature 150(1)
_cell_measurement_theta_max 25.0
_cell_measurement_theta_min 2.6
_cell_volume 3233.4(2)
_computing_cell_refinement 'Denzo-SMN (Otwinowski & Minor, 1997)'
_computing_data_collection 'Collect (Nonius BV, 1997-2002)'
_computing_data_reduction Denzo-SMN
_computing_molecular_graphics 'SHELXTL V6.12'
_computing_publication_material 'SHELXTL V6.12'
_computing_structure_refinement 'SHELXTL V6.12(Sheldrick, 2001)'
_computing_structure_solution 'SIR-92 (Altomare et al., 1993)'
_diffrn_ambient_temperature 150(1)
_diffrn_detector_area_resol_mean 9
_diffrn_measured_fraction_theta_full 0.995
_diffrn_measured_fraction_theta_max 0.995
_diffrn_measurement_device_type 'Nonius KappaCCD'
_diffrn_measurement_method '\f scans and \w scans with \k offsets'
_diffrn_radiation_monochromator graphite
_diffrn_radiation_source 'fine-focus sealed tube'
_diffrn_radiation_type MoK\a
_diffrn_radiation_wavelength 0.71073
_diffrn_reflns_av_R_equivalents 0.097
_diffrn_reflns_av_sigmaI/netI 0.092
_diffrn_reflns_limit_h_max 12
_diffrn_reflns_limit_h_min -12
_diffrn_reflns_limit_k_max 27
_diffrn_reflns_limit_k_min -27
_diffrn_reflns_limit_l_max 15
_diffrn_reflns_limit_l_min -16
_diffrn_reflns_number 22437
_diffrn_reflns_theta_full 25.07
_diffrn_reflns_theta_max 25.07
_diffrn_reflns_theta_min 2.59
_diffrn_standards_decay_% 9
_diffrn_standards_number 9
_exptl_absorpt_coefficient_mu 0.081
_exptl_absorpt_correction_T_max 0.9904
_exptl_absorpt_correction_T_min 0.9762
_exptl_absorpt_correction_type multi-scan
_exptl_absorpt_process_details 'Denzo-SMN (Otwinowski & Minor, 1997)'
_exptl_crystal_colour colourless
_exptl_crystal_density_diffrn 1.218
_exptl_crystal_density_method 'not measured'
_exptl_crystal_description plate
_exptl_crystal_F_000 1264
_exptl_crystal_size_max 0.30
_exptl_crystal_size_mid 0.30
_exptl_crystal_size_min 0.12
_refine_diff_density_max 0.243
_refine_diff_density_min -0.174
_refine_diff_density_rms 0.046
_refine_ls_extinction_coef 0.0071(12)
_refine_ls_extinction_expression Fc^*^=kFc[1+0.001xFc^2^\l^3^/sin(2\q)]^-1/4^
_refine_ls_extinction_method SHELXL
_refine_ls_goodness_of_fit_ref 1.033
_refine_ls_hydrogen_treatment mixed
_refine_ls_matrix_type full
_refine_ls_number_parameters 410
_refine_ls_number_reflns 5707
_refine_ls_number_restraints 2
_refine_ls_restrained_S_all 1.034
_refine_ls_R_factor_all 0.1210
_refine_ls_R_factor_gt 0.0603
_refine_ls_shift/su_max 0.000
_refine_ls_shift/su_mean 0.000
_refine_ls_structure_factor_coef Fsqd
_refine_ls_weighting_details 'calc w=1/[\s^2^(Fo^2^)+(0.0769P)^2^+0.4544P] where P=(Fo^2^+2Fc^2^)/3'
_refine_ls_weighting_scheme calc
_refine_ls_wR_factor_gt 0.1485
_refine_ls_wR_factor_ref 0.1773
_reflns_number_gt 3338
_reflns_number_total 5707
_reflns_threshold_expression I>2\s(I)
_cod_data_source_file b709337n.txt
_cod_data_source_block k01288
_cod_depositor_comments
;
The following automatic conversions were performed:
'_symmetry_cell_setting' value 'Monoclinic' changed to 'monoclinic'
according to '/home/saulius/struct/CIF-dictionaries/cif_core.dic'
dictionary named 'cif_core.dic' version 2.4.1 from 2010-06-29.

Automatic conversion script
Id: cif_fix_enum 1527 2010-12-29 10:47:43Z saulius 
;
_cod_original_sg_symbol_H-M 'P 21/n'
_cod_database_code 7102133

loop_
_symmetry_equiv_pos_as_xyz
'x, y, z'
'-x+1/2, y+1/2, -z+1/2'
'-x, -y, -z'
'x-1/2, -y-1/2, z-1/2'

loop_
_atom_site_label
_atom_site_type_symbol
_atom_site_fract_x
_atom_site_fract_y
_atom_site_fract_z
_atom_site_U_iso_or_equiv
_atom_site_adp_type
_atom_site_occupancy
_atom_site_symmetry_multiplicity
_atom_site_calc_flag
_atom_site_refinement_flags
_atom_site_disorder_group
O1 O 0.5606(2) 0.29479(10) 0.59518(15) 0.0635(6) Uani 1 1 d . .
O2 O 0.3945(3) 0.04396(13) 0.1185(2) 0.0996(9) Uani 1 1 d D .
O3 O 0.9214(2) 0.39114(10) 0.11204(15) 0.0628(6) Uani 1 1 d . .
O4 O 0.9160(2) 0.01303(9) 0.22886(16) 0.0694(7) Uani 1 1 d . .
O5 O 1.33619(19) 0.41620(10) 0.31016(17) 0.0668(6) Uani 1 1 d . .
N1 N 0.64794(19) 0.23049(10) 0.41569(15) 0.0412(6) Uani 1 1 d . .
N2 N 0.96632(19) 0.23824(10) 0.49980(15) 0.0412(6) Uani 1 1 d . .
C1 C 0.6611(3) 0.26791(13) 0.5927(2) 0.0463(7) Uani 1 1 d . .
C2 C 0.7292(2) 0.25604(12) 0.49859(18) 0.0409(7) Uani 1 1 d . .
H2A H 0.7642 0.2933 0.4752 0.049 Uiso 1 1 calc R .
C3 C 0.8442(2) 0.21721(12) 0.53390(19) 0.0402(7) Uani 1 1 d . .
H3A H 0.8273 0.1781 0.5044 0.048 Uiso 1 1 calc R .
C4 C 0.8369(3) 0.21232(14) 0.6450(2) 0.0483(7) Uani 1 1 d . .
H4A H 0.898(3) 0.1867(12) 0.695(2) 0.058 Uiso 1 1 d . .
C5 C 0.7348(3) 0.23983(14) 0.6759(2) 0.0537(8) Uani 1 1 d . .
H5A H 0.7132 0.2409 0.7430 0.064 Uiso 1 1 calc R .
C6 C 0.5601(3) 0.18563(13) 0.4469(2) 0.0470(7) Uani 1 1 d . .
H6A H 0.4838 0.2040 0.4732 0.056 Uiso 1 1 calc R .
H6B H 0.6048 0.1624 0.5011 0.056 Uiso 1 1 calc R .
C7 C 0.5160(3) 0.14670(13) 0.3611(2) 0.0452(7) Uani 1 1 d . .
C8 C 0.6042(3) 0.11912(14) 0.3068(2) 0.0534(8) Uani 1 1 d . .
H8A H 0.6940 0.1239 0.3252 0.064 Uiso 1 1 calc R .
C9 C 0.5652(3) 0.08456(14) 0.2261(2) 0.0613(9) Uani 1 1 d . .
H9A H 0.6275 0.0659 0.1895 0.074 Uiso 1 1 calc R .
C10 C 0.4343(3) 0.07745(15) 0.1991(2) 0.0630(9) Uani 1 1 d . .
C11 C 0.3450(3) 0.10385(15) 0.2530(3) 0.0662(10) Uani 1 1 d . .
H11A H 0.2552 0.0986 0.2353 0.079 Uiso 1 1 calc R .
C12 C 0.3864(3) 0.13807(15) 0.3333(2) 0.0579(8) Uani 1 1 d . .
H12A H 0.3239 0.1562 0.3705 0.069 Uiso 1 1 calc R .
C13* C 0.4768(8) 0.0140(3) 0.0580(6) 0.109(3) Uani 0.50 1 d PD 1
H13A H 0.4246 -0.0070 0.0059 0.163 Uiso 0.50 1 calc PR 1
H13B H 0.5302 -0.0132 0.0990 0.163 Uiso 0.50 1 calc PR 1
H13C H 0.5328 0.0416 0.0271 0.163 Uiso 0.50 1 calc PR 1
C13 C 0.2690(5) 0.0483(4) 0.0697(6) 0.111(3) Uani 0.50 1 d PD 2
H13D H 0.2597 0.0208 0.0144 0.166 Uiso 0.50 1 calc PR 2
H13E H 0.2552 0.0875 0.0438 0.166 Uiso 0.50 1 calc PR 2
H13F H 0.2049 0.0398 0.1170 0.166 Uiso 0.50 1 calc PR 2
C14 C 0.5801(2) 0.27306(13) 0.3499(2) 0.0453(7) Uani 1 1 d . .
H14A H 0.5332 0.3003 0.3904 0.054 Uiso 1 1 calc R .
H14B H 0.5156 0.2531 0.3035 0.054 Uiso 1 1 calc R .
C15 C 0.6726(2) 0.30626(12) 0.29046(19) 0.0406(7) Uani 1 1 d . .
C16 C 0.6586(3) 0.36505(13) 0.2743(2) 0.0473(7) Uani 1 1 d . .
H16A H 0.5921 0.3851 0.3041 0.057 Uiso 1 1 calc R .
C17 C 0.7395(3) 0.39538(14) 0.2155(2) 0.0501(8) Uani 1 1 d . .
H17A H 0.7288 0.4357 0.2060 0.060 Uiso 1 1 calc R .
C18 C 0.8353(3) 0.36611(14) 0.1713(2) 0.0475(7) Uani 1 1 d . .
C19 C 0.8520(3) 0.30767(13) 0.1874(2) 0.0455(7) Uani 1 1 d . .
H19A H 0.9191 0.2877 0.1580 0.055 Uiso 1 1 calc R .
C20 C 0.7716(2) 0.27821(13) 0.24628(18) 0.0421(7) Uani 1 1 d . .
H20A H 0.7840 0.2381 0.2568 0.051 Uiso 1 1 calc R .
C21 C 0.8988(4) 0.44925(17) 0.0831(3) 0.0954(13) Uani 1 1 d . .
H21A H 0.9664 0.4620 0.0416 0.143 Uiso 1 1 calc R .
H21B H 0.9000 0.4736 0.1427 0.143 Uiso 1 1 calc R .
H21C H 0.8142 0.4524 0.0452 0.143 Uiso 1 1 calc R .
C22 C 1.0651(2) 0.19266(12) 0.4997(2) 0.0469(7) Uani 1 1 d . .
H22A H 1.0790 0.1758 0.5672 0.056 Uiso 1 1 calc R .
H22B H 1.1478 0.2097 0.4827 0.056 Uiso 1 1 calc R .
C23 C 1.0258(2) 0.14595(12) 0.4263(2) 0.0437(7) Uani 1 1 d . .
C24 C 0.9979(3) 0.09066(14) 0.4576(2) 0.0584(8) Uani 1 1 d . .
H24A H 1.0047 0.0823 0.5269 0.070 Uiso 1 1 calc R .
C25 C 0.9607(3) 0.04756(14) 0.3904(2) 0.0636(9) Uani 1 1 d . .
H25A H 0.9417 0.0101 0.4137 0.076 Uiso 1 1 calc R .
C26 C 0.9511(3) 0.05893(13) 0.2896(2) 0.0503(8) Uani 1 1 d . .
C27 C 0.9749(3) 0.11387(13) 0.2558(2) 0.0477(7) Uani 1 1 d . .
H27A H 0.9662 0.1224 0.1866 0.057 Uiso 1 1 calc R .
C28 C 1.0117(3) 0.15634(13) 0.3251(2) 0.0457(7) Uani 1 1 d . .
H28A H 1.0279 0.1941 0.3018 0.055 Uiso 1 1 calc R .
C29 C 0.9187(5) 0.02058(17) 0.1244(3) 0.1010(15) Uani 1 1 d . .
H29A H 0.8924 -0.0153 0.0902 0.152 Uiso 1 1 calc R .
H29B H 1.0065 0.0307 0.1092 0.152 Uiso 1 1 calc R .
H29C H 0.8590 0.0515 0.1018 0.152 Uiso 1 1 calc R .
C30 C 1.0180(3) 0.28976(13) 0.5538(2) 0.0459(7) Uani 1 1 d . .
H30A H 1.0692 0.2778 0.6157 0.055 Uiso 1 1 calc R .
H30B H 0.9454 0.3140 0.5725 0.055 Uiso 1 1 calc R .
C31 C 1.1017(3) 0.32401(12) 0.4900(2) 0.0445(7) Uani 1 1 d . .
C32 C 1.0484(3) 0.34896(13) 0.4024(2) 0.0515(8) Uani 1 1 d . .
H32A H 0.9585 0.3445 0.3845 0.062 Uiso 1 1 calc R .
C33 C 1.1223(3) 0.38019(14) 0.3403(2) 0.0549(8) Uani 1 1 d . .
H33A H 1.0835 0.3969 0.2806 0.066 Uiso 1 1 calc R .
C34 C 1.2536(3) 0.38676(13) 0.3664(2) 0.0527(8) Uani 1 1 d . .
C35 C 1.3086(3) 0.36259(14) 0.4533(2) 0.0545(8) Uani 1 1 d . .
H35A H 1.3985 0.3672 0.4714 0.065 Uiso 1 1 calc R .
C36 C 1.2332(3) 0.33168(13) 0.5144(2) 0.0497(8) Uani 1 1 d . .
H36A H 1.2722 0.3154 0.5743 0.060 Uiso 1 1 calc R .
C37 C 1.2825(3) 0.44141(16) 0.2196(3) 0.0749(10) Uani 1 1 d . .
H37A H 1.3508 0.4611 0.1867 0.112 Uiso 1 1 calc R .
H37B H 1.2157 0.4693 0.2341 0.112 Uiso 1 1 calc R .
H37C H 1.2440 0.4112 0.1757 0.112 Uiso 1 1 calc R .

loop_
_atom_site_aniso_label
_atom_site_aniso_U_11
_atom_site_aniso_U_22
_atom_site_aniso_U_33
_atom_site_aniso_U_23
_atom_site_aniso_U_13
_atom_site_aniso_U_12
O1 0.0584(13) 0.0719(16) 0.0614(14) -0.0098(11) 0.0113(11) 0.0080(12)
O2 0.122(2) 0.088(2) 0.0871(19) -0.0343(16) 0.0029(18) -0.0167(18)
O3 0.0663(14) 0.0591(15) 0.0662(14) 0.0121(11) 0.0241(11) -0.0032(11)
O4 0.1073(18) 0.0449(14) 0.0567(14) -0.0050(11) 0.0108(12) -0.0058(12)
O5 0.0543(13) 0.0732(17) 0.0757(15) 0.0094(13) 0.0208(12) -0.0113(11)
N1 0.0371(12) 0.0486(15) 0.0381(12) -0.0002(11) 0.0047(10) -0.0044(11)
N2 0.0346(12) 0.0423(14) 0.0471(13) -0.0044(11) 0.0054(10) 0.0000(10)
C1 0.0418(16) 0.0499(18) 0.0482(17) -0.0080(14) 0.0096(14) -0.0039(14)
C2 0.0360(14) 0.0491(18) 0.0380(15) -0.0043(13) 0.0058(12) -0.0016(12)
C3 0.0382(14) 0.0416(17) 0.0412(15) -0.0004(12) 0.0050(12) -0.0026(12)
C4 0.0487(17) 0.0521(19) 0.0444(17) -0.0030(14) 0.0057(14) -0.0038(15)
C5 0.0605(19) 0.063(2) 0.0381(16) -0.0041(15) 0.0073(15) -0.0100(16)
C6 0.0418(15) 0.059(2) 0.0410(16) 0.0007(14) 0.0088(13) -0.0076(14)
C7 0.0404(16) 0.0483(18) 0.0472(16) 0.0020(14) 0.0059(13) -0.0043(14)
C8 0.0436(16) 0.058(2) 0.0589(19) -0.0034(16) 0.0057(15) -0.0041(15)
C9 0.062(2) 0.057(2) 0.067(2) -0.0088(17) 0.0171(17) 0.0006(17)
C10 0.074(2) 0.057(2) 0.057(2) -0.0078(17) 0.0012(18) -0.0126(18)
C11 0.0509(19) 0.072(2) 0.075(2) -0.014(2) -0.0013(17) -0.0101(17)
C12 0.0417(16) 0.070(2) 0.063(2) -0.0065(17) 0.0084(15) -0.0043(16)
C13* 0.165(9) 0.082(6) 0.087(6) -0.020(5) 0.057(6) -0.011(6)
C13 0.092(6) 0.132(8) 0.100(6) -0.030(6) -0.037(5) -0.026(6)
C14 0.0381(15) 0.0563(19) 0.0417(16) 0.0031(14) 0.0045(12) 0.0026(14)
C15 0.0362(14) 0.0472(18) 0.0385(15) 0.0009(13) 0.0033(12) 0.0022(13)
C16 0.0466(16) 0.0489(19) 0.0472(17) -0.0049(14) 0.0078(14) 0.0060(14)
C17 0.0521(17) 0.0495(19) 0.0490(17) -0.0013(15) 0.0052(14) 0.0034(15)
C18 0.0471(16) 0.055(2) 0.0420(16) 0.0040(14) 0.0103(13) -0.0071(15)
C19 0.0430(15) 0.054(2) 0.0408(16) 0.0005(14) 0.0092(13) 0.0044(14)
C20 0.0431(15) 0.0457(18) 0.0381(15) 0.0006(13) 0.0064(13) 0.0014(13)
C21 0.111(3) 0.062(3) 0.120(3) 0.029(2) 0.048(3) -0.006(2)
C22 0.0389(15) 0.0496(19) 0.0523(17) 0.0001(14) 0.0037(13) 0.0044(13)
C23 0.0390(15) 0.0435(18) 0.0498(17) 0.0017(14) 0.0101(13) 0.0045(13)
C24 0.079(2) 0.050(2) 0.0471(17) 0.0042(16) 0.0101(16) 0.0071(17)
C25 0.093(2) 0.0417(19) 0.056(2) 0.0068(16) 0.0093(18) -0.0004(17)
C26 0.0589(18) 0.0419(19) 0.0517(18) -0.0026(14) 0.0132(15) 0.0011(14)
C27 0.0465(16) 0.0492(19) 0.0490(17) 0.0045(15) 0.0135(13) 0.0017(14)
C28 0.0452(16) 0.0385(17) 0.0546(18) 0.0028(14) 0.0122(14) -0.0011(13)
C29 0.195(5) 0.056(3) 0.051(2) -0.0083(18) 0.010(3) -0.015(3)
C30 0.0403(15) 0.0505(18) 0.0468(16) -0.0072(14) 0.0035(13) -0.0039(14)
C31 0.0441(16) 0.0439(17) 0.0455(16) -0.0070(14) 0.0048(13) -0.0040(13)
C32 0.0401(16) 0.056(2) 0.0583(19) -0.0007(15) 0.0049(14) -0.0070(14)
C33 0.0493(18) 0.057(2) 0.0588(19) 0.0025(16) 0.0083(15) -0.0018(15)
C34 0.0478(17) 0.0497(19) 0.063(2) -0.0071(16) 0.0199(16) -0.0062(15)
C35 0.0383(16) 0.064(2) 0.0611(19) -0.0083(17) 0.0064(15) -0.0023(15)
C36 0.0422(16) 0.054(2) 0.0518(17) -0.0057(15) 0.0007(14) -0.0012(14)
C37 0.077(2) 0.074(3) 0.077(2) 0.011(2) 0.028(2) -0.007(2)

loop_
_atom_type_symbol
_atom_type_description
_atom_type_scat_dispersion_real
_atom_type_scat_dispersion_imag
_atom_type_scat_source
C C 0.0033 0.0016 'International Tables Vol C Tables 4.2.6.8 and 6.1.1.4'
H H 0.0000 0.0000 'International Tables Vol C Tables 4.2.6.8 and 6.1.1.4'
N N 0.0061 0.0033 'International Tables Vol C Tables 4.2.6.8 and 6.1.1.4'
O O 0.0106 0.0060 'International Tables Vol C Tables 4.2.6.8 and 6.1.1.4'

loop_
_geom_angle_atom_site_label_1
_geom_angle_atom_site_label_2
_geom_angle_atom_site_label_3
_geom_angle
_geom_angle_site_symmetry_3
C10 O2 C13* 125.4(5) .
C10 O2 C13 122.1(4) .
C13* O2 C13 110.3(6) .
C18 O3 C21 117.4(3) .
C26 O4 C29 117.9(3) .
C34 O5 C37 117.4(2) .
C2 N1 C14 113.8(2) .
C2 N1 C6 113.6(2) .
C14 N1 C6 111.9(2) .
C3 N2 C22 112.4(2) .
C3 N2 C30 113.7(2) .
C22 N2 C30 111.0(2) .
O1 C1 C5 127.1(3) .
O1 C1 C2 125.0(3) .
C5 C1 C2 107.9(2) .
N1 C2 C1 115.3(2) .
N1 C2 C3 112.3(2) .
C1 C2 C3 104.5(2) .
N2 C3 C4 116.9(2) .
N2 C3 C2 112.1(2) .
C4 C3 C2 104.4(2) .
C5 C4 C3 112.4(3) .
C4 C5 C1 110.7(3) .
N1 C6 C7 111.2(2) .
C8 C7 C12 117.8(3) .
C8 C7 C6 120.9(2) .
C12 C7 C6 121.3(3) .
C7 C8 C9 121.5(3) .
C8 C9 C10 119.3(3) .
C11 C10 O2 120.1(3) .
C11 C10 C9 120.0(3) .
O2 C10 C9 119.9(3) .
C10 C11 C12 119.6(3) .
C7 C12 C11 121.8(3) .
O2 C13* C13* 154.2(10) 3_655
N1 C14 C15 111.7(2) .
C16 C15 C20 117.7(3) .
C16 C15 C14 121.4(2) .
C20 C15 C14 120.8(3) .
C15 C16 C17 121.7(3) .
C18 C17 C16 119.2(3) .
O3 C18 C17 124.7(3) .
O3 C18 C19 115.2(3) .
C17 C18 C19 120.1(3) .
C20 C19 C18 120.1(3) .
C19 C20 C15 121.2(3) .
N2 C22 C23 111.7(2) .
C28 C23 C24 117.0(3) .
C28 C23 C22 121.6(3) .
C24 C23 C22 121.3(3) .
C25 C24 C23 121.6(3) .
C26 C25 C24 119.9(3) .
O4 C26 C25 115.6(3) .
O4 C26 C27 124.4(3) .
C25 C26 C27 120.0(3) .
C26 C27 C28 118.7(3) .
C23 C28 C27 122.7(3) .
N2 C30 C31 110.6(2) .
C32 C31 C36 117.5(3) .
C32 C31 C30 119.9(2) .
C36 C31 C30 122.6(3) .
C31 C32 C33 122.0(3) .
C34 C33 C32 119.1(3) .
O5 C34 C35 116.0(3) .
O5 C34 C33 124.1(3) .
C35 C34 C33 119.9(3) .
C34 C35 C36 120.1(3) .
C35 C36 C31 121.4(3) .

loop_
_geom_bond_atom_site_label_1
_geom_bond_atom_site_label_2
_geom_bond_distance
_geom_bond_site_symmetry_2
O1 C1 1.219(3) .
O2 C10 1.370(4) .
O2 C13* 1.412(2) .
O2 C13 1.413(2) .
O3 C18 1.376(3) .
O3 C21 1.418(4) .
O4 C26 1.373(3) .
O4 C29 1.420(4) .
O5 C34 1.373(3) .
O5 C37 1.423(4) .
N1 C2 1.466(3) .
N1 C14 1.467(3) .
N1 C6 1.469(3) .
N2 C3 1.468(3) .
N2 C22 1.473(3) .
N2 C30 1.476(3) .
C1 C5 1.457(4) .
C1 C2 1.527(4) .
C2 C3 1.538(4) .
C3 C4 1.509(4) .
C4 C5 1.334(4) .
C6 C7 1.507(4) .
C7 C8 1.377(4) .
C7 C12 1.380(4) .
C8 C9 1.384(4) .
C9 C10 1.386(4) .
C10 C11 1.370(5) .
C11 C12 1.380(4) .
C13* C13* 1.796(11) 3_655
C14 C15 1.512(4) .
C15 C16 1.388(4) .
C15 C20 1.392(4) .
C16 C17 1.393(4) .
C17 C18 1.381(4) .
C18 C19 1.382(4) .
C19 C20 1.380(4) .
C22 C23 1.500(4) .
C23 C28 1.380(4) .
C23 C24 1.389(4) .
C24 C25 1.382(4) .
C25 C26 1.379(4) .
C26 C27 1.383(4) .
C27 C28 1.388(4) .
C30 C31 1.501(4) .
C31 C32 1.386(4) .
C31 C36 1.388(4) .
C32 C33 1.387(4) .
C33 C34 1.386(4) .
C34 C35 1.378(4) .
C35 C36 1.383(4) .
